data_4102223
loop_
_publ_author_name
'David A. Addy'
'Glesni A. Pierce'
'Dragoslav Vidovic'
'Dibyendu Mallick'
'Eluvathingal D. Jemmis'
'Jose M. Goicoechea'
'Simon Aldridge'

_publ_contact_author 'Simon Aldridge'
_publ_contact_author_email simon.aldridge@chem.ox.ac.uk
_publ_section_title
;
 Generation of Cationic Two-Coordinate Group-13 Ligand Systems by
 Spontaneous Halide Ejection: Remarkably Nucleophile-Resistant
 (Dimethylamino)borylene Complexes
;
_journal_name_full 'Journal of the American Chemical Society'
_journal_page_first 4586
_journal_page_last 4588
_journal_paper_doi 10.1021/ja101192e
_journal_volume 132
_journal_year 2010
_chemical_formula_moiety 'C12 H23 Fe1 O1 P2, C H2 Cl2, Cl'
_chemical_formula_sum 'C13 H25 Cl3 Fe O P2'
_chemical_formula_weight 421.49
_space_group_IT_number 15
_symmetry_cell_setting monoclinic
_symmetry_space_group_name_Hall '-C 2yc'
_symmetry_space_group_name_H-M 'C 1 2/c 1'
_atom_sites_solution_hydrogens geom
_atom_sites_solution_primary direct
_audit_creation_date 08-02-19
_audit_creation_method CRYSTALS_ver_12.85
_cell_angle_alpha 90
_cell_angle_beta 124.6365(11)
_cell_angle_gamma 90
_cell_formula_units_Z 8
_cell_length_a 31.4550(6)
_cell_length_b 7.9830(2)
_cell_length_c 18.2228(4)
_cell_measurement_reflns_used 4446
_cell_measurement_temperature 150
_cell_measurement_theta_max 27
_cell_measurement_theta_min 5
_cell_volume 3764.89(15)
_computing_cell_refinement 'DENZO/SCALEPACK (Otwinowski & Minor, 1997)'
_computing_data_collection 'COLLECT (Nonius, 1997-2001).'
_computing_data_reduction 'DENZO/SCALEPACK (Otwinowski & Minor, 1997)'
_computing_molecular_graphics 'CAMERON (Watkin et al., 1996)'
_computing_publication_material 'CRYSTALS (Betteridge et al., 2003)'
_computing_structure_refinement 'CRYSTALS (Betteridge et al., 2003)'
_computing_structure_solution 'SIR92 (Altomare et al., 1994)'
_diffrn_ambient_temperature 150
_diffrn_measured_fraction_theta_full 0.993
_diffrn_measured_fraction_theta_max 0.990
_diffrn_measurement_device 'Nonius KappaCCD'
_diffrn_measurement_device_type Area
_diffrn_measurement_method \w
_diffrn_radiation_monochromator graphite
_diffrn_radiation_type 'Mo K\a'
_diffrn_radiation_wavelength 0.71073
_diffrn_reflns_av_R_equivalents 0.073
_diffrn_reflns_limit_h_max 40
_diffrn_reflns_limit_h_min -40
_diffrn_reflns_limit_k_max 9
_diffrn_reflns_limit_k_min -10
_diffrn_reflns_limit_l_max 23
_diffrn_reflns_limit_l_min -23
_diffrn_reflns_number 23231
_diffrn_reflns_theta_full 26.354
_diffrn_reflns_theta_max 27.452
_diffrn_reflns_theta_min 5.108
_diffrn_standards_number 0
_exptl_absorpt_coefficient_mu 1.390
_exptl_absorpt_correction_T_max 0.95
_exptl_absorpt_correction_T_min 0.88
_exptl_absorpt_correction_type multi-scan
_exptl_absorpt_process_details 'DENZO/SCALEPACK (Otwinowski & Minor, 1997)'
_exptl_crystal_colour clear_intense_yellow
_exptl_crystal_density_diffrn 1.487
_exptl_crystal_density_meas ?
_exptl_crystal_density_method 'not measured'
_exptl_crystal_description needle
_exptl_crystal_F_000 1744
_exptl_crystal_size_max 0.15
_exptl_crystal_size_mid 0.06
_exptl_crystal_size_min 0.04
_refine_diff_density_max 1.48
_refine_diff_density_min -1.31
_refine_ls_extinction_method None
_refine_ls_goodness_of_fit_ref 0.9520
_refine_ls_hydrogen_treatment constr
_refine_ls_matrix_type full
_refine_ls_number_parameters 181
_refine_ls_number_reflns 4259
_refine_ls_number_restraints 0
_refine_ls_R_factor_all 0.0753
_refine_ls_R_factor_gt 0.0429
_refine_ls_shift/su_max 0.000749
_refine_ls_structure_factor_coef Fsqd
_refine_ls_weighting_details
;
 Method= Modified Sheldrick 
 w=1/[\s^2^(F^2^) + ( 0.02P)^2^ +11.51P] 
 ,where P=(max(Fo^2^,0) + 2Fc^2^)/3 
;
_refine_ls_weighting_scheme calc
_refine_ls_wR_factor_all 0.0894
_refine_ls_wR_factor_gt 0.0789
_refine_ls_wR_factor_ref 0.0894
_reflns_limit_h_max 32
_reflns_limit_h_min -40
_reflns_limit_k_max 10
_reflns_limit_k_min 0
_reflns_limit_l_max 23
_reflns_limit_l_min 0
_reflns_number_gt 2982
_reflns_number_total 4259
_reflns_threshold_expression I>2.0\s(I)
_oxford_diffrn_Wilson_B_factor 2.17
_oxford_diffrn_Wilson_scale 133.60
_oxford_refine_ls_r_factor_ref 0.0753
_oxford_refine_ls_scale 0.08893(2)
_oxford_reflns_number_all 4259
_oxford_reflns_threshold_expression_ref I>-3.0\s(I)
_cod_data_source_file ja101192e_si_001_2.cif
_cod_data_source_block CpFeCOPMe3_2_Cl
_cod_depositor_comments
;
The following automatic conversions were performed:

'_exptl_crystal_density_meas' value 'not measured' was changed to '?'
- the value is perceived as not measured.

Automatic conversion script
Id: cif_fix_values 3008 2015-01-20 13:52:24Z robertas 
;
_cod_original_sg_symbol_H-M 'C 1 2/c 1 '
_cod_original_formula_sum 'C13 H25 Cl3 Fe1 O1 P2'
_cod_database_code 4102223

loop_
_symmetry_equiv_pos_as_xyz
x,y,z
-x,-y,-z
x+1/2,y+1/2,z
-x+1/2,-y+1/2,-z
-x,y,-z+1/2
x,-y,z+1/2
-x+1/2,y+1/2,-z+1/2
x+1/2,-y+1/2,z+1/2

loop_
_atom_site_label
_atom_site_type_symbol
_atom_site_fract_x
_atom_site_fract_y
_atom_site_fract_z
_atom_site_U_iso_or_equiv
_atom_site_occupancy
_atom_site_adp_type
_atom_site_refinement_flags_posn
Fe1 Fe 0.634291(15) 0.35776(5) 0.48919(2) 0.0201 1.0000 Uani .
P2 P 0.65747(3) 0.56152(10) 0.58840(5) 0.0222 1.0000 Uani .
C3 C 0.60453(12) 0.6816(4) 0.5750(2) 0.0325 1.0000 Uani .
C4 C 0.69108(14) 0.4942(4) 0.70373(19) 0.0361 1.0000 Uani .
C5 C 0.70122(11) 0.7254(4) 0.60090(19) 0.0279 1.0000 Uani .
P6 P 0.63208(3) 0.51659(10) 0.38812(5) 0.0252 1.0000 Uani .
C7 C 0.60155(13) 0.4135(4) 0.28056(19) 0.0357 1.0000 Uani .
C8 C 0.59407(14) 0.7068(4) 0.3571(2) 0.0394 1.0000 Uani .
C9 C 0.69326(14) 0.5873(5) 0.4102(2) 0.0395 1.0000 Uani .
C10 C 0.66727(12) 0.1663(4) 0.58571(19) 0.0290 1.0000 Uani .
C11 C 0.70450(12) 0.2271(4) 0.57044(19) 0.0280 1.0000 Uani .
C12 C 0.68375(12) 0.1961(4) 0.4792(2) 0.0290 1.0000 Uani .
C13 C 0.63476(12) 0.1225(4) 0.4386(2) 0.0312 1.0000 Uani .
C14 C 0.62504(13) 0.1028(4) 0.5052(2) 0.0306 1.0000 Uani .
C15 C 0.56911(12) 0.3956(4) 0.4405(2) 0.0302 1.0000 Uani .
O16 O 0.52544(8) 0.4180(3) 0.40685(17) 0.0497 1.0000 Uani .
Cl17 Cl 0.32110(3) 0.03264(11) 0.21430(5) 0.0350 1.0000 Uani .
Cl18 Cl 0.51110(4) -0.00909(16) 0.67459(9) 0.0731 1.0000 Uani .
C19 C 0.54899(15) 0.0140(6) 0.6330(3) 0.0659 1.0000 Uani .
Cl20 Cl 0.54135(5) 0.2169(2) 0.58728(7) 0.0791 1.0000 Uani .
H31 H 0.5853 0.7333 0.5170 0.0501 1.0000 Uiso R
H33 H 0.6184 0.7666 0.6209 0.0500 1.0000 Uiso R
H32 H 0.5819 0.6087 0.5799 0.0498 1.0000 Uiso R
H41 H 0.7239 0.4466 0.7227 0.0570 1.0000 Uiso R
H43 H 0.6963 0.5890 0.7401 0.0567 1.0000 Uiso R
H42 H 0.6704 0.4118 0.7083 0.0571 1.0000 Uiso R
H51 H 0.7340 0.6766 0.6203 0.0422 1.0000 Uiso R
H53 H 0.7056 0.8056 0.6444 0.0420 1.0000 Uiso R
H52 H 0.6867 0.7805 0.5446 0.0418 1.0000 Uiso R
H71 H 0.6229 0.3211 0.2860 0.0530 1.0000 Uiso R
H73 H 0.5979 0.4939 0.2377 0.0529 1.0000 Uiso R
H72 H 0.5682 0.3732 0.2633 0.0528 1.0000 Uiso R
H81 H 0.6065 0.7748 0.4090 0.0568 1.0000 Uiso R
H83 H 0.5965 0.7694 0.3143 0.0571 1.0000 Uiso R
H82 H 0.5583 0.6793 0.3308 0.0570 1.0000 Uiso R
H91 H 0.7164 0.6158 0.4721 0.0662 1.0000 Uiso R
H93 H 0.7079 0.4992 0.3954 0.0662 1.0000 Uiso R
H92 H 0.6874 0.6838 0.3743 0.0658 1.0000 Uiso R
H101 H 0.6710 0.1683 0.6429 0.0331 1.0000 Uiso R
H111 H 0.7378 0.2787 0.6142 0.0339 1.0000 Uiso R
H121 H 0.7005 0.2231 0.4492 0.0388 1.0000 Uiso R
H141 H 0.5937 0.0551 0.4960 0.0395 1.0000 Uiso R
H192 H 0.5854 -0.0024 0.6810 0.0689 1.0000 Uiso R
H191 H 0.5377 -0.0690 0.5866 0.0691 1.0000 Uiso R
H131 H 0.6113 0.0900 0.3758 0.0384 1.0000 Uiso R

loop_
_atom_site_aniso_label
_atom_site_aniso_U_11
_atom_site_aniso_U_22
_atom_site_aniso_U_33
_atom_site_aniso_U_23
_atom_site_aniso_U_13
_atom_site_aniso_U_12
Fe1 0.0218(2) 0.0163(2) 0.0191(2) 0.00060(17) 0.00974(16) 0.00288(18)
P2 0.0237(4) 0.0213(4) 0.0190(4) -0.0011(3) 0.0107(3) 0.0028(3)
C3 0.0317(16) 0.033(2) 0.0324(16) -0.0042(15) 0.0179(14) 0.0048(15)
C4 0.048(2) 0.033(2) 0.0241(16) -0.0002(14) 0.0189(15) 0.0044(17)
C5 0.0268(16) 0.0224(17) 0.0280(15) -0.0054(13) 0.0116(13) -0.0020(13)
P6 0.0337(4) 0.0196(4) 0.0196(4) 0.0017(3) 0.0136(3) 0.0049(4)
C7 0.051(2) 0.0275(19) 0.0238(15) 0.0041(14) 0.0183(15) 0.0089(16)
C8 0.056(2) 0.0243(19) 0.0335(17) 0.0074(15) 0.0232(17) 0.0128(17)
C9 0.051(2) 0.039(2) 0.0373(18) -0.0005(16) 0.0304(17) -0.0044(18)
C10 0.0385(17) 0.0217(17) 0.0246(15) 0.0070(13) 0.0166(14) 0.0099(15)
C11 0.0305(16) 0.0180(16) 0.0302(16) 0.0039(13) 0.0141(14) 0.0099(14)
C12 0.0380(17) 0.0220(17) 0.0341(16) 0.0070(14) 0.0247(15) 0.0113(14)
C13 0.0421(18) 0.0183(16) 0.0260(15) -0.0002(13) 0.0151(14) 0.0045(15)
C14 0.0375(18) 0.0140(16) 0.0388(17) 0.0045(14) 0.0208(15) 0.0004(14)
C15 0.0304(17) 0.0209(18) 0.0318(16) -0.0059(14) 0.0131(14) -0.0003(14)
O16 0.0234(13) 0.0447(16) 0.0589(16) -0.0109(13) 0.0103(12) 0.0008(11)
Cl17 0.0267(4) 0.0428(5) 0.0306(4) 0.0027(4) 0.0133(3) -0.0030(4)
Cl18 0.0450(6) 0.0641(8) 0.0946(9) -0.0252(7) 0.0303(6) -0.0180(6)
C19 0.039(2) 0.080(3) 0.050(2) -0.032(2) 0.0081(18) 0.021(2)
Cl20 0.0579(7) 0.1138(12) 0.0539(6) 0.0022(7) 0.0247(6) 0.0040(7)

loop_
_atom_type_symbol
_atom_type_scat_dispersion_real
_atom_type_scat_dispersion_imag
_atom_type_scat_Cromer_Mann_a1
_atom_type_scat_Cromer_Mann_b1
_atom_type_scat_Cromer_Mann_a2
_atom_type_scat_Cromer_Mann_b2
_atom_type_scat_Cromer_Mann_a3
_atom_type_scat_Cromer_Mann_b3
_atom_type_scat_Cromer_Mann_a4
_atom_type_scat_Cromer_Mann_b4
_atom_type_scat_Cromer_Mann_c
_atom_type_scat_source
C 0.0033 0.0016 2.3100 20.8439 1.0200 10.2075 1.5886 0.5687 0.8650 51.6512 0.2156 'International Tables Vol C 4.2.6.8 and 6.1.1.4'
H 0.0000 0.0000 0.4930 10.5109 0.3229 26.1257 0.1402 3.1424 0.0408 57.7998 0.0030 'International Tables Vol C 4.2.6.8 and 6.1.1.4'
Fe 0.3463 0.8444 11.7695 4.7611 7.3573 0.3072 3.5222 15.3535 2.3045 76.8805 1.0369 'International Tables Vol C 4.2.6.8 and 6.1.1.4'
Cl 0.1484 0.1585 11.4604 0.0104 7.1964 1.1662 6.2556 18.5194 1.6455 47.7784 -9.5574 'International Tables Vol C 4.2.6.8 and 6.1.1.4'
P 0.1023 0.0942 6.4345 1.9067 4.1791 27.1570 1.7800 0.5260 1.4908 68.1645 1.1149 'International Tables Vol C 4.2.6.8 and 6.1.1.4'
O 0.0106 0.0060 3.0485 13.2771 2.2868 5.7011 1.5463 0.3239 0.8670 32.9089 0.2508 'International Tables Vol C 4.2.6.8 and 6.1.1.4'

loop_
_geom_angle_atom_site_label_1
_geom_angle_atom_site_label_2
_geom_angle_atom_site_label_3
_geom_angle
_geom_angle_publ_flag
P2 Fe1 P6 95.65(3) yes
P2 Fe1 C10 94.22(9) yes
P6 Fe1 C10 151.92(9) yes
P2 Fe1 C11 93.58(9) yes
P6 Fe1 C11 113.24(9) yes
C10 Fe1 C11 39.78(12) yes
P2 Fe1 C12 126.94(9) yes
P6 Fe1 C12 87.39(9) yes
C10 Fe1 C12 65.80(12) yes
C11 Fe1 C12 39.40(11) yes
P2 Fe1 C13 158.70(9) yes
P6 Fe1 C13 98.81(9) yes
C10 Fe1 C13 66.00(12) yes
C11 Fe1 C13 66.35(12) yes
C12 Fe1 C13 39.03(12) yes
P2 Fe1 C14 127.11(9) yes
P6 Fe1 C14 137.10(9) yes
C10 Fe1 C14 38.89(12) yes
C11 Fe1 C14 66.12(13) yes
C12 Fe1 C14 65.53(13) yes
P2 Fe1 C15 91.96(10) yes
P6 Fe1 C15 90.33(11) yes
C10 Fe1 C15 115.55(14) yes
C11 Fe1 C15 155.06(14) yes
C12 Fe1 C15 141.07(14) yes
C13 Fe1 C14 39.50(12) yes
C13 Fe1 C15 103.46(14) yes
C14 Fe1 C15 91.32(14) yes
Fe1 P2 C3 115.17(11) yes
Fe1 P2 C4 115.51(12) yes
C3 P2 C4 101.42(15) yes
Fe1 P2 C5 120.24(10) yes
C3 P2 C5 102.03(16) yes
C4 P2 C5 99.60(16) yes
P2 C3 H31 109.3 no
P2 C3 H33 109.1 no
H31 C3 H33 109.9 no
P2 C3 H32 109.8 no
H31 C3 H32 108.9 no
H33 C3 H32 109.8 no
P2 C4 H41 109.5 no
P2 C4 H43 109.0 no
H41 C4 H43 109.8 no
P2 C4 H42 108.9 no
H41 C4 H42 109.8 no
H43 C4 H42 109.9 no
P2 C5 H51 109.3 no
P2 C5 H53 108.9 no
H51 C5 H53 110.2 no
P2 C5 H52 109.3 no
H51 C5 H52 109.7 no
H53 C5 H52 109.5 no
Fe1 P6 C7 112.78(12) yes
Fe1 P6 C8 116.38(12) yes
C7 P6 C8 101.08(15) yes
Fe1 P6 C9 117.84(12) yes
C7 P6 C9 102.92(16) yes
C8 P6 C9 103.68(18) yes
P6 C7 H71 109.0 no
P6 C7 H73 108.6 no
H71 C7 H73 110.3 no
P6 C7 H72 108.3 no
H71 C7 H72 110.1 no
H73 C7 H72 110.6 no
P6 C8 H81 109.9 no
P6 C8 H83 110.2 no
H81 C8 H83 109.2 no
P6 C8 H82 109.9 no
H81 C8 H82 108.9 no
H83 C8 H82 108.7 no
P6 C9 H91 109.5 no
P6 C9 H93 109.1 no
H91 C9 H93 109.8 no
P6 C9 H92 109.2 no
H91 C9 H92 109.6 no
H93 C9 H92 109.5 no
Fe1 C10 C11 70.20(16) yes
Fe1 C10 C14 70.34(17) yes
C11 C10 C14 108.2(3) yes
Fe1 C10 H101 125.6 no
C11 C10 H101 125.7 no
C14 C10 H101 126.1 no
Fe1 C11 C10 70.02(17) yes
Fe1 C11 C12 70.30(17) yes
C10 C11 C12 106.6(3) yes
Fe1 C11 H111 125.0 no
C10 C11 H111 126.9 no
C12 C11 H111 126.6 no
Fe1 C12 C11 70.31(17) yes
Fe1 C12 C13 70.04(18) yes
C11 C12 C13 109.0(3) yes
Fe1 C12 H121 125.0 no
C11 C12 H121 125.6 no
C13 C12 H121 125.4 no
Fe1 C13 C12 70.93(18) yes
Fe1 C13 C14 70.39(18) yes
C12 C13 C14 107.6(3) yes
Fe1 C13 H131 124.2 no
C12 C13 H131 126.6 no
C14 C13 H131 125.8 no
Fe1 C14 C13 70.11(18) yes
Fe1 C14 C10 70.78(18) yes
C13 C14 C10 108.6(3) yes
Fe1 C14 H141 124.0 no
C13 C14 H141 125.7 no
C10 C14 H141 125.7 no
Fe1 C15 O16 178.5(3) yes
Cl18 C19 Cl20 110.8(2) yes
Cl18 C19 H192 109.7 no
Cl20 C19 H192 108.7 no
Cl18 C19 H191 107.7 no
Cl20 C19 H191 109.3 no
H192 C19 H191 110.6 no

loop_
_geom_bond_atom_site_label_1
_geom_bond_atom_site_label_2
_geom_bond_distance
_geom_bond_publ_flag
Fe1 P2 2.2244(9) yes
Fe1 P6 2.2042(9) yes
Fe1 C10 2.105(3) yes
Fe1 C11 2.107(3) yes
Fe1 C12 2.107(3) yes
Fe1 C13 2.096(3) yes
Fe1 C14 2.099(3) yes
Fe1 C15 1.736(3) yes
P2 C3 1.814(3) yes
P2 C4 1.816(3) yes
P2 C5 1.817(3) yes
C3 H31 0.962 no
C3 H33 0.967 no
C3 H32 0.961 no
C4 H41 0.960 no
C4 H43 0.957 no
C4 H42 0.960 no
C5 H51 0.962 no
C5 H53 0.967 no
C5 H52 0.961 no
P6 C7 1.817(3) yes
P6 C8 1.813(3) yes
P6 C9 1.817(3) yes
C7 H71 0.965 no
C7 H73 0.966 no
C7 H72 0.964 no
C8 H81 0.961 no
C8 H83 0.965 no
C8 H82 0.963 no
C9 H91 0.960 no
C9 H93 0.960 no
C9 H92 0.958 no
C10 C11 1.433(4) yes
C10 C14 1.400(4) yes
C10 H101 0.981 no
C11 C12 1.421(4) yes
C11 H111 0.976 no
C12 C13 1.404(4) yes
C12 H121 0.976 no
C13 C14 1.418(4) yes
C13 H131 0.981 no
C14 H141 0.979 no
C15 O16 1.156(4) yes
Cl18 C19 1.748(5) yes
C19 Cl20 1.774(5) yes
C19 H192 0.978 no
C19 H191 0.968 no
